data_2214085
loop_
_publ_author_name
'Harrison, William T. A.'
'H. J. Ravindra'
'M. R. Suresh Kumar'
'S. M. Dharmaprakash'

_publ_section_title (2<i>E</i>,2'<i>E</i>)-3,3'-(1,4-Phenylene)bis[1-(4-methoxyphenyl)prop-2-en-1-one]
_journal_coeditor_code BT2384
_journal_issue 7
_journal_name_full 'Acta Crystallographica Section E'
_journal_page_first o3067
_journal_page_last o3067
_journal_paper_doi 10.1107/S1600536807026293
_journal_volume 63
_journal_year 2007
_chemical_formula_iupac 'C26 H22 O4'
_chemical_formula_moiety 'C26 H22 O4'
_chemical_formula_sum 'C26 H22 O4'
_chemical_formula_weight 398.44
_chemical_name_systematic
;
(2E,2'E)-3,3'-(1,4-Phenylene)bis[1-(4-methoxyphenyl)prop-2-en-1-one]
;
_space_group_IT_number 15
_symmetry_cell_setting monoclinic
_symmetry_space_group_name_Hall '-I 2ya'
_symmetry_space_group_name_H-M 'I 1 2/a 1'
_atom_sites_solution_hydrogens geom
_atom_sites_solution_primary direct
_atom_sites_solution_secondary difmap
_audit_creation_method SHELXL-97
_cell_angle_alpha 90.00
_cell_angle_beta 90.339(2)
_cell_angle_gamma 90.00
_cell_formula_units_Z 4
_cell_length_a 13.0715(12)
_cell_length_b 5.8535(6)
_cell_length_c 26.377(6)
_cell_measurement_reflns_used 1969
_cell_measurement_temperature 295(2)
_cell_measurement_theta_max 26.00
_cell_measurement_theta_min 4.38
_cell_volume 2018.2(5)
_computing_cell_refinement 'SAINT (Bruker, 1999)'
_computing_data_collection 'SMART (Bruker, 1999)'
_computing_data_reduction SAINT
_computing_molecular_graphics 'ORTEP-3 (Farrugia, 1997) and Mercury (Macrae <i>et al.</i>,  2006)'
_computing_publication_material SHELXL97
_computing_structure_refinement 'SHELXL97 (Sheldrick, 1997)'
_computing_structure_solution 'SHELXS97 (Sheldrick, 1997)'
_diffrn_ambient_temperature 295(2)
_diffrn_measured_fraction_theta_full 0.984
_diffrn_measured_fraction_theta_max 0.984
_diffrn_measurement_device_type 'Bruker SMART 1000 CCD'
_diffrn_measurement_method \w
_diffrn_radiation_monochromator graphite
_diffrn_radiation_source 'fine-focus sealed tube'
_diffrn_radiation_type MoK\a
_diffrn_radiation_wavelength 0.71073
_diffrn_reflns_av_R_equivalents 0.0460
_diffrn_reflns_av_sigmaI/netI 0.0402
_diffrn_reflns_limit_h_max 12
_diffrn_reflns_limit_h_min -16
_diffrn_reflns_limit_k_max 6
_diffrn_reflns_limit_k_min -7
_diffrn_reflns_limit_l_max 32
_diffrn_reflns_limit_l_min -32
_diffrn_reflns_number 5231
_diffrn_reflns_theta_full 26.00
_diffrn_reflns_theta_max 26.00
_diffrn_reflns_theta_min 4.38
_diffrn_standards_decay_% 0
_exptl_absorpt_coefficient_mu 0.088
_exptl_absorpt_correction_type none
_exptl_crystal_colour 'pale yellow'
_exptl_crystal_density_diffrn 1.311
_exptl_crystal_density_method 'not measured'
_exptl_crystal_description 'chunky plate'
_exptl_crystal_F_000 840
_exptl_crystal_size_max 0.51
_exptl_crystal_size_mid 0.50
_exptl_crystal_size_min 0.17
_refine_diff_density_max 0.194
_refine_diff_density_min -0.248
_refine_ls_extinction_method none
_refine_ls_goodness_of_fit_ref 1.017
_refine_ls_hydrogen_treatment constr
_refine_ls_matrix_type full
_refine_ls_number_parameters 137
_refine_ls_number_reflns 1956
_refine_ls_number_restraints 0
_refine_ls_restrained_S_all 1.017
_refine_ls_R_factor_all 0.0686
_refine_ls_R_factor_gt 0.0503
_refine_ls_shift/su_max 0.000
_refine_ls_shift/su_mean 0.000
_refine_ls_structure_factor_coef Fsqd
_refine_ls_weighting_details 'calc w=1/[\s^2^(Fo^2^)+(0.0954P)^2^] where P=(Fo^2^+2Fc^2^)/3'
_refine_ls_weighting_scheme calc
_refine_ls_wR_factor_gt 0.1367
_refine_ls_wR_factor_ref 0.1498
_reflns_number_gt 1449
_reflns_number_total 1956
_reflns_threshold_expression I>2\s(I)
_cod_data_source_file bt2384.cif
_cod_data_source_block I
_cod_original_sg_symbol_H-M 'I 2/a'
_cod_database_code 2214085
_cod_database_fobs_code 2214085

loop_
_symmetry_equiv_pos_as_xyz
'x, y, z'
'-x+1/2, y, -z'
'x+1/2, y+1/2, z+1/2'
'-x+1, y+1/2, -z+1/2'
'-x, -y, -z'
'x-1/2, -y, z'
'-x+1/2, -y+1/2, -z+1/2'
'x, -y+1/2, z+1/2'

loop_
_atom_site_type_symbol
_atom_site_label
_atom_site_fract_x
_atom_site_fract_y
_atom_site_fract_z
_atom_site_U_iso_or_equiv
_atom_site_adp_type
_atom_site_calc_flag
_atom_site_refinement_flags
_atom_site_occupancy
C C1 -0.03417(12) 0.2125(3) 0.48510(6) 0.0440(4) Uani d . 1
H H1 -0.0578 0.3553 0.4750 0.053 Uiso calc R 1
C C2 0.06485(11) 0.1447(3) 0.47189(6) 0.0402(4) Uani d . 1
C C3 0.09755(12) -0.0719(3) 0.48714(6) 0.0440(4) Uani d . 1
H H3 0.1627 -0.1220 0.4785 0.053 Uiso calc R 1
C C4 0.12999(13) 0.3030(3) 0.44335(6) 0.0452(4) Uani d . 1
H H4 0.1023 0.4459 0.4363 0.054 Uiso calc R 1
C C5 0.22381(13) 0.2650(3) 0.42646(6) 0.0473(4) Uani d . 1
H H5 0.2539 0.1231 0.4319 0.057 Uiso calc R 1
C C6 0.28212(12) 0.4445(3) 0.39897(6) 0.0457(4) Uani d . 1
C C7 0.37501(12) 0.3779(3) 0.37068(6) 0.0426(4) Uani d . 1
C C8 0.42572(13) 0.1724(3) 0.37741(6) 0.0528(5) Uani d . 1
H H8 0.3996 0.0665 0.4002 0.063 Uiso calc R 1
C C9 0.51388(13) 0.1198(3) 0.35134(7) 0.0552(5) Uani d . 1
H H9 0.5471 -0.0183 0.3572 0.066 Uiso calc R 1
C C10 0.55274(13) 0.2734(3) 0.31642(6) 0.0468(5) Uani d . 1
C C11 0.50199(15) 0.4779(3) 0.30838(7) 0.0606(5) Uani d . 1
H H11 0.5267 0.5807 0.2845 0.073 Uiso calc R 1
C C12 0.41560(14) 0.5308(3) 0.33523(7) 0.0585(5) Uani d . 1
H H12 0.3834 0.6704 0.3298 0.070 Uiso calc R 1
C C13 0.69434(15) 0.0334(4) 0.29605(9) 0.0701(6) Uani d . 1
H H13A 0.7540 0.0341 0.2750 0.105 Uiso calc R 1
H H13B 0.6523 -0.0956 0.2875 0.105 Uiso calc R 1
H H13C 0.7147 0.0232 0.3310 0.105 Uiso calc R 1
O O1 0.25322(10) 0.6437(2) 0.39963(5) 0.0668(4) Uani d . 1
O O2 0.63797(9) 0.2384(2) 0.28815(5) 0.0599(4) Uani d . 1

loop_
_atom_site_aniso_label
_atom_site_aniso_U_11
_atom_site_aniso_U_22
_atom_site_aniso_U_33
_atom_site_aniso_U_12
_atom_site_aniso_U_13
_atom_site_aniso_U_23
C1 0.0395(9) 0.0379(10) 0.0548(9) 0.0016(7) 0.0072(7) -0.0034(7)
C2 0.0356(8) 0.0382(9) 0.0469(8) -0.0051(7) 0.0062(6) -0.0072(7)
C3 0.0325(8) 0.0440(11) 0.0555(9) 0.0003(7) 0.0092(6) -0.0074(7)
C4 0.0429(9) 0.0391(10) 0.0536(9) -0.0030(7) 0.0087(7) -0.0040(7)
C5 0.0423(9) 0.0445(10) 0.0554(10) -0.0011(8) 0.0111(7) 0.0046(7)
C6 0.0430(9) 0.0411(11) 0.0530(9) -0.0026(8) 0.0045(7) 0.0016(7)
C7 0.0401(9) 0.0412(10) 0.0466(8) -0.0050(7) 0.0042(7) 0.0045(7)
C8 0.0489(10) 0.0519(12) 0.0577(10) 0.0018(9) 0.0159(8) 0.0185(8)
C9 0.0495(10) 0.0481(11) 0.0683(11) 0.0072(9) 0.0158(8) 0.0162(9)
C10 0.0422(9) 0.0504(11) 0.0479(9) -0.0065(8) 0.0089(7) 0.0033(7)
C11 0.0624(11) 0.0511(12) 0.0685(12) -0.0036(10) 0.0225(9) 0.0187(9)
C12 0.0567(11) 0.0424(11) 0.0765(12) 0.0019(9) 0.0177(9) 0.0155(9)
C13 0.0554(11) 0.0684(15) 0.0866(14) 0.0066(10) 0.0264(10) 0.0066(11)
O1 0.0639(9) 0.0440(9) 0.0927(10) 0.0028(7) 0.0279(7) 0.0038(7)
O2 0.0519(8) 0.0609(9) 0.0671(8) 0.0011(6) 0.0244(6) 0.0091(6)

loop_
_atom_type_symbol
_atom_type_description
_atom_type_scat_dispersion_real
_atom_type_scat_dispersion_imag
_atom_type_scat_source
C C 0.0033 0.0016 'International Tables Vol C Tables 4.2.6.8 and 6.1.1.4'
H H 0.0000 0.0000 'International Tables Vol C Tables 4.2.6.8 and 6.1.1.4'
O O 0.0106 0.0060 'International Tables Vol C Tables 4.2.6.8 and 6.1.1.4'

loop_
_geom_angle_atom_site_label_1
_geom_angle_atom_site_label_2
_geom_angle_atom_site_label_3
_geom_angle_site_symmetry_1
_geom_angle
C3 C1 C2 5_556 121.45(16)
C3 C1 H1 5_556 119.3
C2 C1 H1 . 119.3
C3 C2 C1 . 117.87(15)
C3 C2 C4 . 122.88(14)
C1 C2 C4 . 119.24(16)
C1 C3 C2 5_556 120.67(15)
C1 C3 H3 5_556 119.7
C2 C3 H3 . 119.7
C5 C4 C2 . 127.35(17)
C5 C4 H4 . 116.3
C2 C4 H4 . 116.3
C4 C5 C6 . 121.50(17)
C4 C5 H5 . 119.2
C6 C5 H5 . 119.2
O1 C6 C7 . 120.75(15)
O1 C6 C5 . 120.37(15)
C7 C6 C5 . 118.88(15)
C8 C7 C12 . 117.24(15)
C8 C7 C6 . 123.88(14)
C12 C7 C6 . 118.87(16)
C9 C8 C7 . 122.03(15)
C9 C8 H8 . 119.0
C7 C8 H8 . 119.0
C8 C9 C10 . 119.80(17)
C8 C9 H9 . 120.1
C10 C9 H9 . 120.1
O2 C10 C11 . 116.06(14)
O2 C10 C9 . 124.88(17)
C11 C10 C9 . 119.06(16)
C12 C11 C10 . 120.72(16)
C12 C11 H11 . 119.6
C10 C11 H11 . 119.6
C11 C12 C7 . 121.12(18)
C11 C12 H12 . 119.4
C7 C12 H12 . 119.4
O2 C13 H13A . 109.5
O2 C13 H13B . 109.5
H13A C13 H13B . 109.5
O2 C13 H13C . 109.5
H13A C13 H13C . 109.5
H13B C13 H13C . 109.5
C10 O2 C13 . 118.14(13)

loop_
_geom_bond_atom_site_label_1
_geom_bond_atom_site_label_2
_geom_bond_site_symmetry_2
_geom_bond_distance
C1 C3 5_556 1.381(2)
C1 C2 . 1.400(2)
C1 H1 . 0.9300
C2 C3 . 1.396(2)
C2 C4 . 1.469(2)
C3 C1 5_556 1.381(2)
C3 H3 . 0.9300
C4 C5 . 1.326(2)
C4 H4 . 0.9300
C5 C6 . 1.489(2)
C5 H5 . 0.9300
C6 O1 . 1.226(2)
C6 C7 . 1.481(2)
C7 C8 . 1.384(3)
C7 C12 . 1.401(2)
C8 C9 . 1.380(2)
C8 H8 . 0.9300
C9 C10 . 1.386(2)
C9 H9 . 0.9300
C10 O2 . 1.360(2)
C10 C11 . 1.385(3)
C11 C12 . 1.372(2)
C11 H11 . 0.9300
C12 H12 . 0.9300
C13 O2 . 1.423(2)
C13 H13A . 0.9600
C13 H13B . 0.9600
C13 H13C . 0.9600

loop_
_geom_torsion_atom_site_label_1
_geom_torsion_atom_site_label_2
_geom_torsion_atom_site_label_3
_geom_torsion_atom_site_label_4
_geom_torsion_site_symmetry_1
_geom_torsion_site_symmetry_4
_geom_torsion
C3 C1 C2 C3 5_556 . 0.8(2)
C3 C1 C2 C4 5_556 . -178.57(15)
C1 C2 C3 C1 . 5_556 -0.8(2)
C4 C2 C3 C1 . 5_556 178.55(15)
C3 C2 C4 C5 . . 2.9(3)
C1 C2 C4 C5 . . -177.79(16)
C2 C4 C5 C6 . . -178.47(15)
C4 C5 C6 O1 . . 13.9(3)
C4 C5 C6 C7 . . -165.72(15)
O1 C6 C7 C8 . . 164.35(18)
C5 C6 C7 C8 . . -16.0(2)
O1 C6 C7 C12 . . -15.0(3)
C5 C6 C7 C12 . . 164.68(16)
C12 C7 C8 C9 . . 1.3(3)
C6 C7 C8 C9 . . -178.01(17)
C7 C8 C9 C10 . . -1.4(3)
C8 C9 C10 O2 . . -179.07(16)
C8 C9 C10 C11 . . 0.0(3)
O2 C10 C11 C12 . . -179.50(17)
C9 C10 C11 C12 . . 1.3(3)
C10 C11 C12 C7 . . -1.4(3)
C8 C7 C12 C11 . . 0.1(3)
C6 C7 C12 C11 . . 179.43(17)
C11 C10 O2 C13 . . 178.32(18)
C9 C10 O2 C13 . . -2.5(3)
